data_1503676
loop_
_publ_author_name
'Guironnet, Damien'
'G\"ottker-Schnetmann, Inigo'
'Mecking, Stefan'

_publ_section_title
;
 Catalytic Polymerization in Dense CO2to Controlled Microstructure
 Polyethylenes
;
_journal_issue 21
_journal_name_full Macromolecules
_journal_page_first 8157
_journal_paper_doi 10.1021/ma901397q
_journal_volume 42
_journal_year 2009
_chemical_formula_moiety 'C25 H30 N2 Ni O'
_chemical_formula_sum 'C25 H30 N2 Ni O'
_chemical_formula_weight 433.22
_chemical_name_systematic
; 
 ? 
;
_space_group_IT_number 14
_symmetry_cell_setting monoclinic
_symmetry_Int_Tables_number 14
_symmetry_space_group_name_Hall '-P 2ybc'
_symmetry_space_group_name_H-M 'P 1 21/c 1'
_atom_sites_solution_hydrogens geom
_atom_sites_solution_primary direct
_atom_sites_solution_secondary difmap
_audit_creation_method SHELXL-97
_cell_angle_alpha 90.00
_cell_angle_beta 96.515(7)
_cell_angle_gamma 90.00
_cell_formula_units_Z 4
_cell_length_a 15.7604(13)
_cell_length_b 8.4707(5)
_cell_length_c 16.8054(15)
_cell_measurement_reflns_used 15938
_cell_measurement_temperature 100(2)
_cell_measurement_theta_max 26.04
_cell_measurement_theta_min 2.44
_cell_volume 2229.1(3)
_computing_cell_refinement 'STOE X-AREA'
_computing_data_collection 'STOE X-AREA'
_computing_data_reduction 'STOE X-RED'
_computing_structure_refinement 'SHELXL-97 (Sheldrick, 1997)'
_computing_structure_solution 'SHELXS-97 (Sheldrick, 1990)'
_diffrn_ambient_temperature 100(2)
_diffrn_detector_area_resol_mean 6.67
_diffrn_measured_fraction_theta_full 0.990
_diffrn_measured_fraction_theta_max 0.990
_diffrn_measurement_device_type 'STOE iPDS 2T'
_diffrn_measurement_method 'rotation method'
_diffrn_radiation_monochromator graphite
_diffrn_radiation_source 'fine-focus sealed tube'
_diffrn_radiation_type MoK\a
_diffrn_radiation_wavelength 0.71073
_diffrn_reflns_av_R_equivalents 0.0959
_diffrn_reflns_av_sigmaI/netI 0.0455
_diffrn_reflns_limit_h_max 19
_diffrn_reflns_limit_h_min -17
_diffrn_reflns_limit_k_max 10
_diffrn_reflns_limit_k_min -10
_diffrn_reflns_limit_l_max 20
_diffrn_reflns_limit_l_min -20
_diffrn_reflns_number 28560
_diffrn_reflns_theta_full 25.73
_diffrn_reflns_theta_max 25.73
_diffrn_reflns_theta_min 2.44
_exptl_absorpt_coefficient_mu 0.888
_exptl_absorpt_correction_T_max 0.7139
_exptl_absorpt_correction_T_min 0.5164
_exptl_absorpt_correction_type integration
_exptl_absorpt_process_details 'STOE X-RED32'
_exptl_crystal_colour red
_exptl_crystal_density_diffrn 1.291
_exptl_crystal_density_method 'not measured'
_exptl_crystal_description prism
_exptl_crystal_F_000 920
_exptl_crystal_size_max 0.350
_exptl_crystal_size_mid 0.300
_exptl_crystal_size_min 0.250
_refine_diff_density_max 0.367
_refine_diff_density_min -0.790
_refine_diff_density_rms 0.065
_refine_ls_extinction_method none
_refine_ls_goodness_of_fit_ref 1.161
_refine_ls_hydrogen_treatment constr
_refine_ls_matrix_type full
_refine_ls_number_parameters 270
_refine_ls_number_reflns 4218
_refine_ls_number_restraints 0
_refine_ls_restrained_S_all 1.161
_refine_ls_R_factor_all 0.0588
_refine_ls_R_factor_gt 0.0461
_refine_ls_shift/su_max 0.001
_refine_ls_shift/su_mean 0.000
_refine_ls_structure_factor_coef Fsqd
_refine_ls_weighting_details 'calc w=1/[\s^2^(Fo^2^)+(0.0000P)^2^+3.0511P] where P=(Fo^2^+2Fc^2^)/3'
_refine_ls_weighting_scheme calc
_refine_ls_wR_factor_gt 0.0796
_refine_ls_wR_factor_ref 0.0828
_reflns_number_gt 3562
_reflns_number_total 4218
_reflns_threshold_expression >2sigma(I)
_cod_data_source_file ma901397q_si_001.cif
_cod_data_source_block g:\x_ray\gs_07_001
_cod_original_sg_symbol_H-M 'P 21/c'
_cod_database_code 1503676

loop_
_symmetry_equiv_pos_as_xyz
'x, y, z'
'-x, y+1/2, -z+1/2'
'-x, -y, -z'
'x, -y-1/2, z-1/2'

loop_
_atom_site_label
_atom_site_type_symbol
_atom_site_fract_x
_atom_site_fract_y
_atom_site_fract_z
_atom_site_U_iso_or_equiv
_atom_site_adp_type
_atom_site_occupancy
_atom_site_symmetry_multiplicity
_atom_site_calc_flag
_atom_site_refinement_flags
Ni1 Ni 0.332480(19) -0.00674(4) 0.336353(18) 0.01338(9) Uani 1 1 d .
N1 N 0.23634(13) 0.0938(2) 0.28025(12) 0.0138(4) Uani 1 1 d .
O1 O 0.24761(11) -0.0941(2) 0.39674(10) 0.0166(4) Uani 1 1 d .
N2 N 0.42019(14) -0.1172(3) 0.40191(12) 0.0153(5) Uani 1 1 d .
C1 C 0.41322(17) 0.0832(3) 0.27209(17) 0.0221(6) Uani 1 1 d .
H1A H 0.4703 0.0812 0.3020 0.028(8) Uiso 1 1 calc R
H1B H 0.3971 0.1926 0.2587 0.037(9) Uiso 1 1 calc R
H1C H 0.4135 0.0218 0.2227 0.040(9) Uiso 1 1 calc R
C25 C 0.41195(17) -0.1348(3) 0.48049(16) 0.0188(6) Uani 1 1 d .
H25A H 0.3639 -0.0888 0.5009 0.023 Uiso 1 1 calc R
C5 C 0.00232(18) 0.1200(4) 0.29550(18) 0.0260(6) Uani 1 1 d .
H5A H -0.0390 0.1853 0.2661 0.031 Uiso 1 1 calc R
C10 C 0.25927(16) 0.3559(3) 0.22477(16) 0.0164(5) Uani 1 1 d .
C12 C 0.23874(16) 0.3957(3) 0.08112(16) 0.0195(6) Uani 1 1 d .
H12A H 0.2394 0.4640 0.0363 0.023 Uiso 1 1 calc R
C3 C 0.16156(16) 0.0644(3) 0.30792(15) 0.0138(5) Uani 1 1 d .
C9 C 0.23636(16) 0.1971(3) 0.21244(15) 0.0141(5) Uani 1 1 d .
C20 C 0.2565(2) -0.1207(4) 0.07719(18) 0.0305(7) Uani 1 1 d .
H20C H 0.2393 -0.2310 0.0680 0.037 Uiso 1 1 calc R
H20B H 0.3117 -0.1168 0.1104 0.037 Uiso 1 1 calc R
H20A H 0.2614 -0.0693 0.0257 0.037 Uiso 1 1 calc R
C7 C 0.01591(18) -0.0824(4) 0.40274(17) 0.0235(6) Uani 1 1 d .
H7A H -0.0168 -0.1422 0.4362 0.028 Uiso 1 1 calc R
C11 C 0.26082(16) 0.4529(3) 0.15807(16) 0.0192(6) Uani 1 1 d .
H11A H 0.2773 0.5602 0.1654 0.023 Uiso 1 1 calc R
C18 C 0.18954(19) -0.0351(3) 0.11989(16) 0.0236(6) Uani 1 1 d .
H18A H 0.1878 -0.0869 0.1732 0.028 Uiso 1 1 calc R
C4 C 0.08386(17) 0.1380(3) 0.27591(16) 0.0194(6) Uani 1 1 d .
H4A H 0.0894 0.2117 0.2342 0.023 Uiso 1 1 calc R
C21 C 0.48928(17) -0.1837(3) 0.37519(16) 0.0185(5) Uani 1 1 d .
H21A H 0.4963 -0.1731 0.3200 0.022 Uiso 1 1 calc R
C15 C 0.27753(18) 0.4239(3) 0.30867(16) 0.0203(6) Uani 1 1 d .
H15A H 0.2878 0.3337 0.3470 0.024 Uiso 1 1 calc R
C2 C 0.17005(16) -0.0495(3) 0.37414(15) 0.0152(5) Uani 1 1 d .
C17 C 0.3568(2) 0.5299(4) 0.31870(19) 0.0334(8) Uani 1 1 d .
H17A H 0.3462 0.6246 0.2856 0.040 Uiso 1 1 calc R
H17B H 0.4056 0.4722 0.3019 0.040 Uiso 1 1 calc R
H17C H 0.3692 0.5607 0.3750 0.040 Uiso 1 1 calc R
C23 C 0.54128(19) -0.2826(3) 0.50404(18) 0.0258(7) Uani 1 1 d .
H23A H 0.5827 -0.3377 0.5390 0.031 Uiso 1 1 calc R
C14 C 0.21444(17) 0.1364(3) 0.13492(16) 0.0175(5) Uani 1 1 d .
C24 C 0.47012(19) -0.2165(3) 0.53243(17) 0.0241(6) Uani 1 1 d .
H24A H 0.4615 -0.2273 0.5872 0.029 Uiso 1 1 calc R
C8 C 0.10390(17) -0.1124(3) 0.41263(16) 0.0197(6) Uani 1 1 d .
H8A H 0.1215 -0.1889 0.4524 0.024 Uiso 1 1 calc R
C13 C 0.21583(17) 0.2394(3) 0.06988(16) 0.0193(6) Uani 1 1 d .
H13A H 0.2007 0.2010 0.0171 0.023 Uiso 1 1 calc R
C22 C 0.55047(18) -0.2663(3) 0.42375(17) 0.0230(6) Uani 1 1 d .
H22A H 0.5982 -0.3113 0.4022 0.028 Uiso 1 1 calc R
C19 C 0.1002(2) -0.0498(4) 0.07352(19) 0.0329(7) Uani 1 1 d .
H19C H 0.0591 0.0091 0.1015 0.039 Uiso 1 1 calc R
H19B H 0.0836 -0.1613 0.0699 0.039 Uiso 1 1 calc R
H19A H 0.1010 -0.0067 0.0195 0.039 Uiso 1 1 calc R
C6 C -0.03007(17) 0.0217(4) 0.35139(17) 0.0262(6) Uani 1 1 d .
H6A H -0.0898 0.0269 0.3544 0.031 Uiso 1 1 calc R
C16 C 0.2003(2) 0.5162(4) 0.33102(18) 0.0367(8) Uani 1 1 d .
H16A H 0.1498 0.4477 0.3253 0.044 Uiso 1 1 calc R
H16B H 0.1901 0.6075 0.2954 0.044 Uiso 1 1 calc R
H16C H 0.2114 0.5524 0.3866 0.044 Uiso 1 1 calc R

loop_
_atom_site_aniso_label
_atom_site_aniso_U_11
_atom_site_aniso_U_22
_atom_site_aniso_U_33
_atom_site_aniso_U_23
_atom_site_aniso_U_13
_atom_site_aniso_U_12
Ni1 0.01367(15) 0.01498(16) 0.01181(14) 0.00210(14) 0.00285(11) 0.00038(15)
N1 0.0160(11) 0.0147(11) 0.0110(10) 0.0002(8) 0.0022(8) -0.0004(9)
O1 0.0166(9) 0.0192(9) 0.0144(9) 0.0034(7) 0.0028(7) -0.0013(8)
N2 0.0171(11) 0.0144(10) 0.0140(10) -0.0011(9) 0.0003(9) -0.0017(9)
C1 0.0174(13) 0.0282(15) 0.0215(14) 0.0086(12) 0.0057(11) 0.0005(12)
C25 0.0175(13) 0.0220(14) 0.0173(13) 0.0002(11) 0.0038(11) -0.0013(11)
C5 0.0181(13) 0.0344(16) 0.0253(15) 0.0026(13) 0.0011(12) 0.0034(12)
C10 0.0131(12) 0.0183(13) 0.0175(13) 0.0013(10) 0.0004(10) -0.0007(10)
C12 0.0159(13) 0.0251(14) 0.0180(13) 0.0085(11) 0.0039(11) 0.0017(11)
C3 0.0154(12) 0.0148(11) 0.0115(12) -0.0029(10) 0.0035(10) -0.0031(10)
C9 0.0123(12) 0.0167(12) 0.0134(12) 0.0040(10) 0.0018(10) 0.0012(10)
C20 0.0399(18) 0.0253(15) 0.0249(15) -0.0053(13) -0.0019(14) 0.0064(14)
C7 0.0200(14) 0.0318(16) 0.0201(14) -0.0011(12) 0.0083(12) -0.0099(12)
C11 0.0164(13) 0.0165(13) 0.0246(14) 0.0042(10) 0.0014(11) -0.0013(10)
C18 0.0389(16) 0.0193(15) 0.0126(12) -0.0014(10) 0.0028(12) -0.0038(12)
C4 0.0211(14) 0.0218(14) 0.0153(13) -0.0002(11) 0.0024(11) 0.0007(11)
C21 0.0189(13) 0.0199(13) 0.0170(13) -0.0028(11) 0.0026(11) -0.0003(11)
C15 0.0270(14) 0.0154(13) 0.0171(13) 0.0016(11) -0.0033(11) -0.0040(12)
C2 0.0181(12) 0.0138(12) 0.0138(12) -0.0031(9) 0.0027(10) -0.0011(10)
C17 0.0398(17) 0.0293(18) 0.0287(16) 0.0009(13) -0.0060(13) -0.0134(14)
C23 0.0255(15) 0.0234(15) 0.0262(15) 0.0041(12) -0.0075(13) 0.0010(12)
C14 0.0163(13) 0.0211(14) 0.0157(13) 0.0001(11) 0.0045(10) 0.0009(11)
C24 0.0273(15) 0.0283(15) 0.0159(13) 0.0014(12) -0.0009(12) -0.0022(13)
C8 0.0228(14) 0.0221(14) 0.0144(13) 0.0014(11) 0.0034(11) -0.0042(11)
C13 0.0167(13) 0.0280(15) 0.0135(12) -0.0002(11) 0.0033(10) 0.0019(11)
C22 0.0182(14) 0.0225(14) 0.0275(15) -0.0042(12) -0.0008(12) 0.0022(12)
C19 0.0388(18) 0.0293(17) 0.0310(16) -0.0120(13) 0.0050(14) -0.0092(14)
C6 0.0156(12) 0.0345(17) 0.0295(15) -0.0017(13) 0.0071(11) -0.0024(13)
C16 0.0398(17) 0.0409(19) 0.0281(15) -0.0178(16) -0.0015(13) 0.0043(17)

loop_
_atom_type_symbol
_atom_type_description
_atom_type_scat_dispersion_real
_atom_type_scat_dispersion_imag
_atom_type_scat_source
C C 0.0033 0.0016 'International Tables Vol C Tables 4.2.6.8 and 6.1.1.4'
H H 0.0000 0.0000 'International Tables Vol C Tables 4.2.6.8 and 6.1.1.4'
N N 0.0061 0.0033 'International Tables Vol C Tables 4.2.6.8 and 6.1.1.4'
O O 0.0106 0.0060 'International Tables Vol C Tables 4.2.6.8 and 6.1.1.4'
Ni Ni 0.3393 1.1124 'International Tables Vol C Tables 4.2.6.8 and 6.1.1.4'

loop_
_geom_angle_atom_site_label_1
_geom_angle_atom_site_label_2
_geom_angle_atom_site_label_3
_geom_angle
N1 Ni1 N2 172.97(9)
N1 Ni1 O1 82.54(8)
N2 Ni1 O1 90.48(8)
N1 Ni1 C1 94.91(10)
N2 Ni1 C1 92.08(10)
O1 Ni1 C1 177.33(10)
C3 N1 C9 117.9(2)
C3 N1 Ni1 115.46(17)
C9 N1 Ni1 126.62(17)
C2 O1 Ni1 115.11(16)
C21 N2 C25 116.8(2)
C21 N2 Ni1 124.84(18)
C25 N2 Ni1 118.31(18)
N2 C25 C24 123.0(3)
C4 C5 C6 130.8(3)
C11 C10 C9 118.3(2)
C11 C10 C15 120.3(2)
C9 C10 C15 121.3(2)
C13 C12 C11 119.8(2)
N1 C3 C4 122.7(2)
N1 C3 C2 112.2(2)
C4 C3 C2 125.1(2)
C10 C9 C14 121.3(2)
C10 C9 N1 119.4(2)
C14 C9 N1 119.3(2)
C6 C7 C8 129.2(3)
C12 C11 C10 121.3(2)
C14 C18 C20 110.7(2)
C14 C18 C19 111.5(2)
C20 C18 C19 111.5(2)
C5 C4 C3 130.5(3)
N2 C21 C22 123.5(3)
C10 C15 C16 110.4(2)
C10 C15 C17 113.0(2)
C16 C15 C17 109.6(3)
O1 C2 C8 118.9(2)
O1 C2 C3 114.6(2)
C8 C2 C3 126.5(2)
C22 C23 C24 118.4(3)
C13 C14 C9 118.1(2)
C13 C14 C18 119.5(2)
C9 C14 C18 122.4(2)
C25 C24 C23 119.4(3)
C2 C8 C7 131.1(3)
C12 C13 C14 121.2(3)
C23 C22 C21 119.0(3)
C7 C6 C5 126.6(3)

loop_
_geom_bond_atom_site_label_1
_geom_bond_atom_site_label_2
_geom_bond_distance
Ni1 N1 1.893(2)
Ni1 N2 1.912(2)
Ni1 O1 1.9169(18)
Ni1 C1 1.918(3)
N1 C3 1.338(3)
N1 C9 1.437(3)
O1 C2 1.295(3)
N2 C21 1.347(3)
N2 C25 1.350(3)
C25 C24 1.378(4)
C5 C4 1.371(4)
C5 C6 1.394(4)
C10 C11 1.392(4)
C10 C9 1.403(4)
C10 C15 1.520(4)
C12 C13 1.380(4)
C12 C11 1.388(4)
C3 C4 1.424(4)
C3 C2 1.467(3)
C9 C14 1.406(4)
C20 C18 1.525(4)
C7 C6 1.380(4)
C7 C8 1.401(4)
C18 C14 1.519(4)
C18 C19 1.535(4)
C21 C22 1.381(4)
C15 C16 1.529(4)
C15 C17 1.532(4)
C2 C8 1.394(4)
C23 C22 1.380(4)
C23 C24 1.386(4)
C14 C13 1.401(4)

loop_
_geom_torsion_atom_site_label_1
_geom_torsion_atom_site_label_2
_geom_torsion_atom_site_label_3
_geom_torsion_atom_site_label_4
_geom_torsion
N2 Ni1 N1 C3 -4.7(9)
O1 Ni1 N1 C3 2.08(17)
C1 Ni1 N1 C3 -178.73(19)
N2 Ni1 N1 C9 174.9(7)
O1 Ni1 N1 C9 -178.3(2)
C1 Ni1 N1 C9 0.9(2)
N1 Ni1 O1 C2 0.05(17)
N2 Ni1 O1 C2 179.22(18)
C1 Ni1 O1 C2 -17(2)
N1 Ni1 N2 C21 149.0(7)
O1 Ni1 N2 C21 142.3(2)
C1 Ni1 N2 C21 -36.9(2)
N1 Ni1 N2 C25 -29.0(9)
O1 Ni1 N2 C25 -35.7(2)
C1 Ni1 N2 C25 145.1(2)
C21 N2 C25 C24 -0.2(4)
Ni1 N2 C25 C24 178.0(2)
C9 N1 C3 C4 -3.7(4)
Ni1 N1 C3 C4 175.99(19)
C9 N1 C3 C2 176.8(2)
Ni1 N1 C3 C2 -3.5(3)
C11 C10 C9 C14 -0.7(4)
C15 C10 C9 C14 176.1(2)
C11 C10 C9 N1 178.5(2)
C15 C10 C9 N1 -4.7(4)
C3 N1 C9 C10 98.9(3)
Ni1 N1 C9 C10 -80.7(3)
C3 N1 C9 C14 -81.9(3)
Ni1 N1 C9 C14 98.5(3)
C13 C12 C11 C10 -0.9(4)
C9 C10 C11 C12 1.3(4)
C15 C10 C11 C12 -175.6(2)
C6 C5 C4 C3 -1.6(6)
N1 C3 C4 C5 178.5(3)
C2 C3 C4 C5 -2.0(5)
C25 N2 C21 C22 -0.2(4)
Ni1 N2 C21 C22 -178.3(2)
C11 C10 C15 C16 76.2(3)
C9 C10 C15 C16 -100.6(3)
C11 C10 C15 C17 -46.9(4)
C9 C10 C15 C17 136.3(3)
Ni1 O1 C2 C8 177.35(18)
Ni1 O1 C2 C3 -2.0(3)
N1 C3 C2 O1 3.6(3)
C4 C3 C2 O1 -175.9(2)
N1 C3 C2 C8 -175.7(2)
C4 C3 C2 C8 4.8(4)
C10 C9 C14 C13 -0.2(4)
N1 C9 C14 C13 -179.4(2)
C10 C9 C14 C18 179.9(2)
N1 C9 C14 C18 0.7(4)
C20 C18 C14 C13 67.0(3)
C19 C18 C14 C13 -57.8(3)
C20 C18 C14 C9 -113.1(3)
C19 C18 C14 C9 122.2(3)
N2 C25 C24 C23 0.9(4)
C22 C23 C24 C25 -1.1(4)
O1 C2 C8 C7 177.6(3)
C3 C2 C8 C7 -3.2(5)
C6 C7 C8 C2 -0.8(5)
C11 C12 C13 C14 -0.1(4)
C9 C14 C13 C12 0.6(4)
C18 C14 C13 C12 -179.5(2)
C24 C23 C22 C21 0.7(4)
N2 C21 C22 C23 -0.1(4)
C8 C7 C6 C5 1.4(5)
C4 C5 C6 C7 1.2(6)
